data_4033083
loop_
_publ_author_name
'S\;aczewski, Jaros\/law'
'Fedorowicz, Joanna'
'Gdaniec, Maria'
'Wi\'sniewska, Paulina'
'Sieniawska, Emilia'
'Dra\.zba, Zuzanna'
'Rzewnicka, Justyna'
'Balewski, \/Lukasz'

_publ_section_title
;
 The Elusive Paal-Knorr Intermediates in the Trofimov Synthesis of
 Pyrroles: Experimental and Theoretical Studies.
;
_journal_issue 18
_journal_name_full 'The Journal of organic chemistry'
_journal_page_first 9737
_journal_page_last 9743
_journal_paper_doi 10.1021/acs.joc.7b01851
_journal_volume 82
_journal_year 2017
_chemical_formula_moiety 'C15 H20 N2 O5'
_chemical_formula_sum 'C15 H20 N2 O5'
_chemical_formula_weight 308.33
_chemical_name_systematic 'Ethyl 2-(3-ethoxy-3-oxopropanamido)-4,6-dimethylnicotinate'
_space_group_crystal_system monoclinic
_space_group_IT_number 14
_space_group_name_Hall '-P 2ybc'
_space_group_name_H-M_alt 'P 1 21/c 1'
_symmetry_space_group_name_Hall '-P 2ybc'
_symmetry_space_group_name_H-M 'P 1 21/c 1'
_atom_sites_solution_hydrogens geom
_atom_sites_solution_primary direct
_audit_creation_date 2017-07-24
_audit_creation_method
;
Olex2 1.2
(compiled 2017.03.28 svn.r3405 for OlexSys, GUI svn.r5337)
;
_cell_angle_alpha 90
_cell_angle_beta 112.155(5)
_cell_angle_gamma 90
_cell_formula_units_Z 4
_cell_length_a 10.9426(6)
_cell_length_b 17.6300(11)
_cell_length_c 8.9922(5)
_cell_measurement_reflns_used 3249
_cell_measurement_temperature 294
_cell_measurement_theta_max 24.2590
_cell_measurement_theta_min 3.0520
_cell_volume 1606.68(17)
_computing_cell_refinement 'CrysAlisPro 1.171.38.41 (Rigaku OD, 2015)'
_computing_data_collection 'CrysAlisPro 1.171.38.41 (Rigaku OD, 2015)'
_computing_data_reduction 'CrysAlisPro 1.171.38.41 (Rigaku OD, 2015)'
_computing_molecular_graphics 'Olex2 (Dolomanov et al., 2009)'
_computing_publication_material 'Olex2 (Dolomanov et al., 2009)'
_computing_structure_refinement 'ShelXL (Sheldrick, 2015)'
_computing_structure_solution 'ShelXT (Sheldrick, 2015)'
_diffrn_ambient_temperature 294
_diffrn_detector 'CCD plate'
_diffrn_detector_area_resol_mean 16.1544
_diffrn_detector_type Eos
_diffrn_measured_fraction_theta_full 0.998
_diffrn_measured_fraction_theta_max 0.998
_diffrn_measurement_details
;
List of Runs (angles in degrees, time in seconds):

  # Type    Start    End  Width  t~exp~   \w     \q     \k     \f   Frames
--------------------------------------------------------------------------
  1  \w    -14.00  86.00   1.00   10.00    --   15.67  77.00 -60.00  100
  2  \w     34.00  92.00   1.00   10.00    --   15.67 179.00-180.00   58
  3  \w     -6.00  84.00   1.00   10.00    --   15.67  57.00  60.00   90
  4  \w     34.00  92.00   1.00   10.00    --   15.67 179.00 150.00   58
  5  \w    -57.00  41.00   1.00   10.00    --   15.67 -37.00 -90.00   98
  6  \w    -25.00  25.00   1.00   10.00    --  -16.84 -99.00-180.00   50
  7  \w    -37.00  52.00   1.00   10.00    --  -16.84  57.00-180.00   89
  8  \w    -86.00 -79.00   1.00   10.00    --  -16.84 -57.00 150.00    7
;
_diffrn_measurement_device 'four-circle diffractometer'
_diffrn_measurement_device_type 'Xcalibur, Eos'
_diffrn_measurement_method '\w scans'
_diffrn_orient_matrix_type 'CrysAlisPro convention (1999,Acta A55,543-557)'
_diffrn_orient_matrix_UB_11 0.0626411000
_diffrn_orient_matrix_UB_12 -0.0178257000
_diffrn_orient_matrix_UB_13 0.0328378000
_diffrn_orient_matrix_UB_21 -0.0303354000
_diffrn_orient_matrix_UB_22 -0.0336590000
_diffrn_orient_matrix_UB_23 0.0125252000
_diffrn_orient_matrix_UB_31 -0.0073579000
_diffrn_orient_matrix_UB_32 -0.0129608000
_diffrn_orient_matrix_UB_33 -0.0775782000
_diffrn_radiation_monochromator graphite
_diffrn_radiation_probe x-ray
_diffrn_radiation_type MoK\a
_diffrn_radiation_wavelength 0.71073
_diffrn_reflns_av_R_equivalents 0.0378
_diffrn_reflns_av_unetI/netI 0.0347
_diffrn_reflns_Laue_measured_fraction_full 0.998
_diffrn_reflns_Laue_measured_fraction_max 0.998
_diffrn_reflns_limit_h_max 13
_diffrn_reflns_limit_h_min -13
_diffrn_reflns_limit_k_max 20
_diffrn_reflns_limit_k_min -20
_diffrn_reflns_limit_l_max 10
_diffrn_reflns_limit_l_min -10
_diffrn_reflns_number 15582
_diffrn_reflns_point_group_measured_fraction_full 0.998
_diffrn_reflns_point_group_measured_fraction_max 0.998
_diffrn_reflns_theta_full 25.000
_diffrn_reflns_theta_max 25.022
_diffrn_reflns_theta_min 3.063
_diffrn_source 'fine-focus sealed X-ray tube'
_diffrn_source_type 'Enhance (Mo) X-ray Source'
_exptl_absorpt_coefficient_mu 0.096
_exptl_absorpt_correction_T_max 1.00000
_exptl_absorpt_correction_T_min 0.97724
_exptl_absorpt_correction_type multi-scan
_exptl_absorpt_process_details
'CrysAlisPro 1.171.38.41 (Rigaku Oxford Diffraction, 2015) Empirical absorption correction using spherical harmonics, implemented in SCALE3 ABSPACK scaling algorithm.'
_exptl_crystal_colour colourless
_exptl_crystal_colour_primary colourless
_exptl_crystal_density_diffrn 1.275
_exptl_crystal_description plate
_exptl_crystal_F_000 656
_exptl_crystal_size_max 0.4
_exptl_crystal_size_mid 0.4
_exptl_crystal_size_min 0.1
_refine_diff_density_max 0.252
_refine_diff_density_min -0.227
_refine_diff_density_rms 0.038
_refine_ls_extinction_method none
_refine_ls_goodness_of_fit_ref 1.033
_refine_ls_hydrogen_treatment constr
_refine_ls_matrix_type full
_refine_ls_number_parameters 218
_refine_ls_number_reflns 2828
_refine_ls_number_restraints 67
_refine_ls_restrained_S_all 1.047
_refine_ls_R_factor_all 0.0787
_refine_ls_R_factor_gt 0.0500
_refine_ls_shift/su_max 0.000
_refine_ls_shift/su_mean 0.000
_refine_ls_structure_factor_coef Fsqd
_refine_ls_weighting_details 'w=1/[\s^2^(Fo^2^)+(0.0668P)^2^+0.3872P] where P=(Fo^2^+2Fc^2^)/3'
_refine_ls_weighting_scheme calc
_refine_ls_wR_factor_gt 0.1230
_refine_ls_wR_factor_ref 0.1396
_reflns_Friedel_coverage 0.000
_reflns_number_gt 1976
_reflns_number_total 2828
_reflns_threshold_expression 'I > 2\s(I)'
_cod_data_source_file jo7b01851_si_002.cif
_cod_data_source_block 6
_cod_original_cell_volume 1606.67(17)
_cod_database_code 4033083
_shelx_shelxl_version_number 2016/6
_chemical_oxdiff_formula 'C13 H20 N2 O5'
_shelx_space_group_comment
;
The symmetry employed for this shelxl refinement is uniquely defined
by the following loop, which should always be used as a source of
symmetry information in preference to the above space-group names.
They are only intended as comments.
;
_reflns_odcompleteness_completeness 97.02
_reflns_odcompleteness_iscentric 1
_reflns_odcompleteness_theta 26.32
_olex2_refinement_description
;
1. Fixed Uiso
 At 1.2 times of:
  All C(H) groups, All C(H,H) groups, All C(H,H,H,H,H,H) groups, All N(H) groups
 At 1.5 times of:
  All C(H,H,H) groups
2. Restrained distances
 C18-O19
 1.2 with sigma of 0.005
 O20-C21
 1.45 with sigma of 0.005
 C12-C13 = C21-C22A
 1.5 with sigma of 0.005
 C18-O19A
 1.2 with sigma of 0.005
 O20-C21A
 1.45 with sigma of 0.005
 C21A-C22A
 1.5 with sigma of 0.005
 C22A-C21A
 1.5 with sigma of 0.005
 C21-C22
 1.5 with sigma of 0.005
 O20-C22A
 2.44 with sigma of 0.021
 O20-C22
 2.44 with sigma of 0.021
3. Rigid bond restraints
 All non-hydrogen atoms
 with sigma for 1-2 distances of 0.005 and sigma for 1-3 distances of 0.01
4. Uiso/Uaniso restraints and constraints
Uanis(O19A) \\sim Ueq, : with sigma of 0.01 and sigma for terminal atoms of 0.2
: with sigma of 0.0001 and sigma for terminal atoms of 0.05
5. Others
 Sof(H8A)=Sof(H8C)=Sof(H8D)=1-FVAR(1)
 Sof(H8B)=Sof(H8E)=Sof(H8F)=FVAR(1)
 Sof(O19A)=Sof(C21A)=Sof(H21A)=Sof(H21B)=Sof(C22A)=Sof(H22A)=Sof(H22B)=
 Sof(H22C)=1-FVAR(2)
 Sof(O19)=Sof(C21)=Sof(H21C)=Sof(H21D)=Sof(C22)=Sof(H22D)=Sof(H22E)=Sof(H22F)=
 FVAR(2)
6.a Secondary CH2 refined with riding coordinates:
 C12(H12A,H12B), C17(H17A,H17B), C21A(H21A,H21B), C21(H21C,H21D)
6.b Aromatic/amide H refined with riding coordinates:
 C5(H5), N14(H14)
6.c Disordered Me refined as rotating group:
 C8(H8A,H8B,H8C,H8D,H8E,H8F)
6.d Idealised Me refined as rotating group:
 C7(H7A,H7B,H7C), C13(H13A,H13B,H13C), C22A(H22A,H22B,H22C), C22(H22D,H22E,H22F)
;
_olex2_submission_original_sample_id JF055
_olex2_submission_special_instructions 'No special instructions were received'
_oxdiff_exptl_absorpt_empirical_details
;
Empirical correction (ABSPACK) includes:
- Absorption correction using spherical harmonics
- Frame scaling
;
_oxdiff_exptl_absorpt_empirical_full_max 1.049
_oxdiff_exptl_absorpt_empirical_full_min 0.953

loop_
_space_group_symop_operation_xyz
'x, y, z'
'-x, y+1/2, -z+1/2'
'-x, -y, -z'
'x, -y-1/2, z-1/2'

loop_
_atom_site_label
_atom_site_type_symbol
_atom_site_fract_x
_atom_site_fract_y
_atom_site_fract_z
_atom_site_U_iso_or_equiv
_atom_site_adp_type
_atom_site_occupancy
_atom_site_site_symmetry_order
_atom_site_calc_flag
_atom_site_refinement_flags_posn
_atom_site_refinement_flags_adp
_atom_site_refinement_flags_occupancy
_atom_site_disorder_assembly
_atom_site_disorder_group
N1 N 0.58032(17) 0.59262(9) 0.3865(2) 0.0415(4) Uani 1 1 d . U . . .
C2 C 0.6050(2) 0.62698(11) 0.5273(2) 0.0359(5) Uani 1 1 d . U . . .
C3 C 0.6762(2) 0.59444(11) 0.6763(2) 0.0381(5) Uani 1 1 d . U . . .
C4 C 0.7119(2) 0.51793(12) 0.6770(3) 0.0446(5) Uani 1 1 d . U . . .
C5 C 0.6824(2) 0.48221(12) 0.5305(3) 0.0489(6) Uani 1 1 d . U . . .
H5 H 0.703377 0.431248 0.527786 0.059 Uiso 1 1 calc R . . . .
C6 C 0.6223(2) 0.52122(12) 0.3887(3) 0.0444(5) Uani 1 1 d . U . . .
C7 C 0.7824(3) 0.47382(14) 0.8288(3) 0.0649(7) Uani 1 1 d . U . . .
H7A H 0.725709 0.468622 0.887772 0.097 Uiso 1 1 calc GR . . . .
H7B H 0.861257 0.500260 0.893342 0.097 Uiso 1 1 calc GR . . . .
H7C H 0.805010 0.424451 0.802075 0.097 Uiso 1 1 calc GR . . . .
C8 C 0.5968(3) 0.48541(15) 0.2287(3) 0.0619(7) Uani 1 1 d . U . . .
H8A H 0.516122 0.456951 0.195743 0.074 Uiso 0.50(2) 1 calc GR . P . .
H8B H 0.668458 0.452092 0.236927 0.074 Uiso 0.50(2) 1 calc GR . P . .
H8C H 0.589502 0.524224 0.150948 0.074 Uiso 0.50(2) 1 calc GR . P . .
H8D H 0.666600 0.498560 0.193336 0.074 Uiso 0.50(2) 1 calc GR . P . .
H8E H 0.514264 0.503420 0.152152 0.074 Uiso 0.50(2) 1 calc GR . P . .
H8F H 0.593220 0.431288 0.238131 0.074 Uiso 0.50(2) 1 calc GR . P . .
C9 C 0.7296(2) 0.64302(12) 0.8232(2) 0.0436(5) Uani 1 1 d . U . . .
O10 O 0.78555(17) 0.70150(9) 0.82555(18) 0.0605(5) Uani 1 1 d . U . . .
O11 O 0.71385(16) 0.61267(8) 0.95107(17) 0.0524(4) Uani 1 1 d . U . . .
C12 C 0.7726(3) 0.65350(15) 1.1014(3) 0.0654(7) Uani 1 1 d D U . . .
H12A H 0.719587 0.646110 1.165691 0.079 Uiso 1 1 calc R . . . .
H12B H 0.774187 0.707328 1.079822 0.079 Uiso 1 1 calc R . . . .
C13 C 0.9079(3) 0.6267(2) 1.1911(4) 0.1095(13) Uani 1 1 d D U . . .
H13A H 0.906390 0.573231 1.210873 0.164 Uiso 1 1 calc GR . . . .
H13B H 0.944187 0.653171 1.291584 0.164 Uiso 1 1 calc GR . . . .
H13C H 0.961291 0.636100 1.129428 0.164 Uiso 1 1 calc GR . . . .
N14 N 0.54797(17) 0.69972(9) 0.50773(19) 0.0382(4) Uani 1 1 d . U . . .
H14 H 0.552249 0.726541 0.429953 0.046 Uiso 1 1 calc R . . . .
C15 C 0.4877(2) 0.73183(11) 0.5970(2) 0.0382(5) Uani 1 1 d . U . . .
O16 O 0.49312(17) 0.70602(8) 0.72556(17) 0.0507(4) Uani 1 1 d . U . . .
C17 C 0.4087(2) 0.80155(11) 0.5259(3) 0.0437(5) Uani 1 1 d . U . . .
H17A H 0.400738 0.832523 0.610967 0.052 Uiso 1 1 calc R . . . .
H17B H 0.453958 0.831130 0.471426 0.052 Uiso 1 1 calc R . . . .
C18 C 0.2741(3) 0.78073(13) 0.4093(3) 0.0611(7) Uani 1 1 d D U . . .
O19A O 0.2381(3) 0.71696(13) 0.3636(7) 0.0962(16) Uani 0.803(8) 1 d D U P A 2
O19 O 0.2229(15) 0.7250(6) 0.4360(18) 0.083(5) Uiso 0.197(8) 1 d D U P A 1
O20 O 0.20344(17) 0.84137(10) 0.3461(2) 0.0782(6) Uani 1 1 d D U . . .
C21A C 0.0735(3) 0.8265(2) 0.2169(7) 0.0929(19) Uani 0.803(8) 1 d D U P A 2
H21A H 0.017101 0.798370 0.258528 0.111 Uiso 0.803(8) 1 calc R . P A 2
H21B H 0.084113 0.797355 0.131121 0.111 Uiso 0.803(8) 1 calc R . P A 2
C21 C 0.0622(6) 0.8468(12) 0.3064(18) 0.077(6) Uiso 0.197(8) 1 d D U P A 1
H21C H 0.040178 0.891380 0.354453 0.093 Uiso 0.197(8) 1 calc R . P A 1
H21D H 0.028606 0.802021 0.340861 0.093 Uiso 0.197(8) 1 calc R . P A 1
C22A C 0.0152(4) 0.9021(3) 0.1570(6) 0.1008(18) Uani 0.803(8) 1 d D U P A 2
H22A H 0.012332 0.931884 0.245023 0.151 Uiso 0.803(8) 1 calc GR . P A 2
H22B H -0.072608 0.895719 0.078758 0.151 Uiso 0.803(8) 1 calc GR . P A 2
H22C H 0.068407 0.927616 0.108493 0.151 Uiso 0.803(8) 1 calc GR . P A 2
C22 C 0.010(2) 0.853(2) 0.1267(17) 0.155(13) Uiso 0.197(8) 1 d D U P A 1
H22D H 0.047414 0.896308 0.096057 0.232 Uiso 0.197(8) 1 calc GR . P A 1
H22E H -0.084690 0.858102 0.086572 0.232 Uiso 0.197(8) 1 calc GR . P A 1
H22F H 0.032233 0.807880 0.082499 0.232 Uiso 0.197(8) 1 calc GR . P A 1

loop_
_atom_site_aniso_label
_atom_site_aniso_U_11
_atom_site_aniso_U_22
_atom_site_aniso_U_33
_atom_site_aniso_U_23
_atom_site_aniso_U_13
_atom_site_aniso_U_12
N1 0.0520(11) 0.0368(10) 0.0397(10) -0.0060(8) 0.0219(9) -0.0023(8)
C2 0.0431(12) 0.0314(11) 0.0373(11) -0.0029(9) 0.0200(10) -0.0019(9)
C3 0.0422(12) 0.0329(11) 0.0401(12) 0.0009(9) 0.0166(10) -0.0004(9)
C4 0.0457(13) 0.0351(11) 0.0546(13) 0.0033(10) 0.0207(11) 0.0021(10)
C5 0.0566(14) 0.0300(11) 0.0655(15) -0.0057(10) 0.0290(12) 0.0015(10)
C6 0.0495(13) 0.0367(12) 0.0556(13) -0.0108(10) 0.0296(11) -0.0045(10)
C7 0.0777(18) 0.0442(14) 0.0664(17) 0.0116(12) 0.0200(15) 0.0179(13)
C8 0.0841(19) 0.0490(15) 0.0613(15) -0.0203(12) 0.0371(15) -0.0081(14)
C9 0.0503(13) 0.0363(12) 0.0392(12) 0.0027(9) 0.0111(11) 0.0039(10)
O10 0.0737(12) 0.0462(10) 0.0516(10) -0.0023(8) 0.0123(9) -0.0181(9)
O11 0.0735(11) 0.0438(9) 0.0334(8) 0.0033(7) 0.0130(8) -0.0001(8)
C12 0.0892(19) 0.0572(16) 0.0380(13) -0.0038(11) 0.0105(13) 0.0042(14)
C13 0.101(3) 0.089(2) 0.085(2) -0.0078(19) -0.024(2) 0.016(2)
N14 0.0555(11) 0.0316(9) 0.0315(9) 0.0043(7) 0.0209(8) 0.0044(8)
C15 0.0510(13) 0.0313(11) 0.0331(11) -0.0016(9) 0.0166(10) 0.0013(9)
O16 0.0794(11) 0.0432(9) 0.0368(8) 0.0065(7) 0.0301(8) 0.0116(8)
C17 0.0619(14) 0.0327(11) 0.0382(11) 0.0000(9) 0.0208(11) 0.0061(10)
C18 0.0569(15) 0.0393(13) 0.0820(18) 0.0115(13) 0.0201(14) 0.0035(11)
O19A 0.0696(19) 0.0406(15) 0.140(4) -0.0046(16) -0.004(2) -0.0038(12)
O20 0.0562(11) 0.0516(11) 0.1089(15) 0.0178(10) 0.0108(10) 0.0093(9)
C21A 0.052(2) 0.075(3) 0.126(5) -0.003(3) 0.003(2) 0.0104(19)
C22A 0.076(3) 0.095(4) 0.107(4) 0.009(3) 0.006(2) 0.023(2)

loop_
_atom_type_symbol
_atom_type_description
_atom_type_scat_dispersion_real
_atom_type_scat_dispersion_imag
_atom_type_scat_source
C C 0.0033 0.0016 'International Tables Vol C Tables 4.2.6.8 and 6.1.1.4'
H H 0.0000 0.0000 'International Tables Vol C Tables 4.2.6.8 and 6.1.1.4'
N N 0.0061 0.0033 'International Tables Vol C Tables 4.2.6.8 and 6.1.1.4'
O O 0.0106 0.0060 'International Tables Vol C Tables 4.2.6.8 and 6.1.1.4'

loop_
_geom_angle_atom_site_label_1
_geom_angle_atom_site_label_2
_geom_angle_atom_site_label_3
_geom_angle
C2 N1 C6 117.88(18)
N1 C2 C3 124.34(18)
N1 C2 N14 111.91(17)
C3 C2 N14 123.73(17)
C2 C3 C4 116.94(19)
C2 C3 C9 120.24(18)
C4 C3 C9 122.08(18)
C3 C4 C7 123.1(2)
C5 C4 C3 117.9(2)
C5 C4 C7 118.9(2)
C4 C5 H5 119.6
C6 C5 C4 120.8(2)
C6 C5 H5 119.6
N1 C6 C5 121.6(2)
N1 C6 C8 116.4(2)
C5 C6 C8 122.0(2)
C4 C7 H7A 109.5
C4 C7 H7B 109.5
C4 C7 H7C 109.5
H7A C7 H7B 109.5
H7A C7 H7C 109.5
H7B C7 H7C 109.5
C6 C8 H8A 109.5
C6 C8 H8B 109.5
C6 C8 H8C 109.5
C6 C8 H8D 109.5
C6 C8 H8E 109.5
C6 C8 H8F 109.5
H8A C8 H8B 109.5
H8A C8 H8C 109.5
H8A C8 H8D 141.1
H8A C8 H8E 56.3
H8A C8 H8F 56.3
H8B C8 H8C 109.5
H8B C8 H8D 56.3
H8B C8 H8E 141.1
H8B C8 H8F 56.3
H8C C8 H8D 56.3
H8C C8 H8E 56.3
H8C C8 H8F 141.1
H8D C8 H8E 109.5
H8D C8 H8F 109.5
H8E C8 H8F 109.5
O10 C9 C3 122.4(2)
O10 C9 O11 124.1(2)
O11 C9 C3 113.34(18)
C9 O11 C12 116.57(18)
O11 C12 H12A 109.5
O11 C12 H12B 109.5
O11 C12 C13 110.6(2)
H12A C12 H12B 108.1
C13 C12 H12A 109.5
C13 C12 H12B 109.5
C12 C13 H13A 109.5
C12 C13 H13B 109.5
C12 C13 H13C 109.5
H13A C13 H13B 109.5
H13A C13 H13C 109.5
H13B C13 H13C 109.5
C2 N14 H14 116.4
C15 N14 C2 127.20(17)
C15 N14 H14 116.4
N14 C15 C17 115.16(17)
O16 C15 N14 123.31(18)
O16 C15 C17 121.52(19)
C15 C17 H17A 109.5
C15 C17 H17B 109.5
H17A C17 H17B 108.1
C18 C17 C15 110.77(17)
C18 C17 H17A 109.5
C18 C17 H17B 109.5
O19A C18 C17 125.0(2)
O19A C18 O20 123.0(3)
O19 C18 C17 118.1(8)
O19 C18 O20 120.6(9)
O20 C18 C17 111.46(19)
C18 O20 C21A 115.4(2)
C18 O20 C21 123.9(8)
O20 C21A H21A 110.5
O20 C21A H21B 110.5
O20 C21A C22A 106.2(3)
H21A C21A H21B 108.7
C22A C21A H21A 110.5
C22A C21A H21B 110.5
O20 C21 H21C 111.3
O20 C21 H21D 111.3
O20 C21 C22 102.2(11)
H21C C21 H21D 109.2
C22 C21 H21C 111.3
C22 C21 H21D 111.3
C21A C22A H22A 109.5
C21A C22A H22B 109.5
C21A C22A H22C 109.5
H22A C22A H22B 109.5
H22A C22A H22C 109.5
H22B C22A H22C 109.5
C21 C22 H22D 109.5
C21 C22 H22E 109.5
C21 C22 H22F 109.5
H22D C22 H22E 109.5
H22D C22 H22F 109.5
H22E C22 H22F 109.5

loop_
_geom_bond_atom_site_label_1
_geom_bond_atom_site_label_2
_geom_bond_distance
N1 C2 1.335(2)
N1 C6 1.337(3)
C2 C3 1.395(3)
C2 N14 1.408(3)
C3 C4 1.403(3)
C3 C9 1.496(3)
C4 C5 1.384(3)
C4 C7 1.506(3)
C5 H5 0.9300
C5 C6 1.379(3)
C6 C8 1.498(3)
C7 H7A 0.9600
C7 H7B 0.9600
C7 H7C 0.9600
C8 H8A 0.9600
C8 H8B 0.9600
C8 H8C 0.9600
C8 H8D 0.9600
C8 H8E 0.9600
C8 H8F 0.9600
C9 O10 1.195(3)
C9 O11 1.337(3)
O11 C12 1.450(3)
C12 H12A 0.9700
C12 H12B 0.9700
C12 C13 1.471(3)
C13 H13A 0.9600
C13 H13B 0.9600
C13 H13C 0.9600
N14 H14 0.8600
N14 C15 1.342(3)
C15 O16 1.223(2)
C15 C17 1.500(3)
C17 H17A 0.9700
C17 H17B 0.9700
C17 C18 1.496(3)
C18 O19A 1.211(3)
C18 O19 1.198(5)
C18 O20 1.316(3)
O20 C21A 1.481(3)
O20 C21 1.452(5)
C21A H21A 0.9700
C21A H21B 0.9700
C21A C22A 1.489(3)
C21 H21C 0.9700
C21 H21D 0.9700
C21 C22 1.500(5)
C22A H22A 0.9600
C22A H22B 0.9600
C22A H22C 0.9600
C22 H22D 0.9600
C22 H22E 0.9600
C22 H22F 0.9600

loop_
_geom_torsion_atom_site_label_1
_geom_torsion_atom_site_label_2
_geom_torsion_atom_site_label_3
_geom_torsion_atom_site_label_4
_geom_torsion
N1 C2 C3 C4 -6.8(3)
N1 C2 C3 C9 163.6(2)
N1 C2 N14 C15 139.7(2)
C2 N1 C6 C5 3.7(3)
C2 N1 C6 C8 -178.0(2)
C2 C3 C4 C5 4.5(3)
C2 C3 C4 C7 -176.6(2)
C2 C3 C9 O10 -45.5(3)
C2 C3 C9 O11 137.5(2)
C2 N14 C15 O16 12.4(3)
C2 N14 C15 C17 -166.02(18)
C3 C2 N14 C15 -39.0(3)
C3 C4 C5 C6 1.3(3)
C3 C9 O11 C12 175.16(18)
C4 C3 C9 O10 124.4(2)
C4 C3 C9 O11 -52.6(3)
C4 C5 C6 N1 -5.7(3)
C4 C5 C6 C8 176.1(2)
C6 N1 C2 C3 2.7(3)
C6 N1 C2 N14 -176.01(18)
C7 C4 C5 C6 -177.7(2)
C9 C3 C4 C5 -165.7(2)
C9 C3 C4 C7 13.2(3)
C9 O11 C12 C13 -90.9(3)
O10 C9 O11 C12 -1.8(3)
N14 C2 C3 C4 171.76(19)
N14 C2 C3 C9 -17.8(3)
N14 C15 C17 C18 83.4(2)
C15 C17 C18 O19A -8.1(5)
C15 C17 C18 O19 33.7(9)
C15 C17 C18 O20 179.9(2)
O16 C15 C17 C18 -95.0(3)
C17 C18 O20 C21A 174.0(3)
C17 C18 O20 C21 -144.3(9)
C18 O20 C21A C22A -176.6(4)
C18 O20 C21 C22 -113.9(18)
O19A C18 O20 C21A 1.8(6)
O19 C18 O20 C21 0.9(12)
